data_4086530
loop_
_publ_author_name
'Thorp-Greenwood, Flora L.'
'Pritchard, Victoria E.'
'Coogan, Michael P.'
'Hardie, Michaele J.'

_publ_section_title
;
 Tris(rheniumfac-tricarbonyl) Polypyridine Functionalized
 Cyclotriguaiacylene Ligands with Rich and Varied Emission
;
_journal_issue 11
_journal_name_full Organometallics
_journal_page_first 1632
_journal_paper_doi 10.1021/acs.organomet.6b00099
_journal_volume 35
_journal_year 2016
_chemical_formula_sum 'C70.5 H58.5 Br3 N7.5 O18 Re3'
_chemical_formula_weight 2097.08
_chemical_name_systematic
; 
tribromononacarbonyl{(tris(4-[4?-methyl-2,2?-bipyridyl]methyl)
cyclotriguaiacylene}trirhenium(I)nitromethane clathrate
;
_space_group_IT_number 148
_symmetry_cell_setting trigonal
_symmetry_space_group_name_Hall '-R 3'
_symmetry_space_group_name_H-M 'R -3 :H'
_atom_sites_solution_hydrogens geom
_atom_sites_solution_primary direct
_atom_sites_solution_secondary difmap
_audit_creation_method SHELXL-97
_cell_angle_alpha 90.00
_cell_angle_beta 90.00
_cell_angle_gamma 120.00
_cell_formula_units_Z 12
_cell_length_a 29.1454(12)
_cell_length_b 29.1454(12)
_cell_length_c 42.570(3)
_cell_measurement_reflns_used 4118
_cell_measurement_temperature 100(2)
_cell_measurement_theta_max 57.9180
_cell_measurement_theta_min 4.3510
_cell_volume 31317(3)
_computing_structure_refinement 'SHELXL-97 (Sheldrick, 1997)'
_computing_structure_solution 'SHELXS-97 (Sheldrick, 1990)'
_diffrn_ambient_temperature 100(2)
_diffrn_measured_fraction_theta_full 0.989
_diffrn_measured_fraction_theta_max 0.989
_diffrn_measurement_device_type 'Agilent Supernova'
_diffrn_radiation_monochromator graphite
_diffrn_radiation_source 'fine-focus sealed tube'
_diffrn_radiation_type CuK\a
_diffrn_radiation_wavelength 1.54184
_diffrn_reflns_av_R_equivalents 0.0382
_diffrn_reflns_av_sigmaI/netI 0.0526
_diffrn_reflns_limit_h_max 31
_diffrn_reflns_limit_h_min -10
_diffrn_reflns_limit_k_max 30
_diffrn_reflns_limit_k_min -25
_diffrn_reflns_limit_l_max 47
_diffrn_reflns_limit_l_min -47
_diffrn_reflns_number 16678
_diffrn_reflns_theta_full 58.99
_diffrn_reflns_theta_max 58.99
_diffrn_reflns_theta_min 3.65
_exptl_absorpt_coefficient_mu 8.436
_exptl_absorpt_correction_T_max 0.3064
_exptl_absorpt_correction_T_min 0.1476
_exptl_absorpt_correction_type multi-scan
_exptl_crystal_colour yellow
_exptl_crystal_density_diffrn 1.334
_exptl_crystal_density_method 'not measured'
_exptl_crystal_description block
_exptl_crystal_F_000 12096
_exptl_crystal_size_max 0.2
_exptl_crystal_size_mid 0.1
_exptl_crystal_size_min 0.1
_platon_squeeze_details
;
;
_refine_diff_density_max 3.367
_refine_diff_density_min -2.358
_refine_diff_density_rms 0.210
_refine_ls_extinction_method none
_refine_ls_goodness_of_fit_ref 1.458
_refine_ls_hydrogen_treatment mixed
_refine_ls_matrix_type full
_refine_ls_number_parameters 553
_refine_ls_number_reflns 9929
_refine_ls_number_restraints 1
_refine_ls_restrained_S_all 1.458
_refine_ls_R_factor_all 0.1195
_refine_ls_R_factor_gt 0.0950
_refine_ls_shift/su_max 0.001
_refine_ls_shift/su_mean 0.000
_refine_ls_structure_factor_coef Fsqd
_refine_ls_weighting_details 'calc w=1/[\s^2^(Fo^2^)+(0.1000P)^2^+0.0000P] where P=(Fo^2^+2Fc^2^)/3'
_refine_ls_weighting_scheme calc
_refine_ls_wR_factor_gt 0.2440
_refine_ls_wR_factor_ref 0.2583
_reflns_number_gt 6101
_reflns_number_total 9929
_reflns_threshold_expression >2sigma(I)
_cod_data_source_file om6b00099_si_003.cif
_cod_data_source_block c:\
_cod_depositor_comments
;
The following automatic conversions were performed:

'_symmetry_cell_setting' value 'Trigonal' changed to 'trigonal'
according to the built-in table from CIF Core dictionary named
'cif_core.dic' version 2.4.1 from 2010-06-29.

Automatic conversion script
Id: cif_fix_values 4624 2016-04-14 12:54:50Z antanas 

2021-04-11
Z value and formula fixed to values more according to usual
chemical conventions.                 miguel
;
_cod_original_formula_sum 'C141 H117 Br6 N15 O36 Re6'
_cod_original_formula_weight 4194.16
_cod_original_formula_units_Z 6
_cod_original_sg_symbol_H-M R-3
_cod_database_code 4086530

loop_
_symmetry_equiv_pos_as_xyz
'x, y, z'
'-y, x-y, z'
'-x+y, -x, z'
'x+2/3, y+1/3, z+1/3'
'-y+2/3, x-y+1/3, z+1/3'
'-x+y+2/3, -x+1/3, z+1/3'
'x+1/3, y+2/3, z+2/3'
'-y+1/3, x-y+2/3, z+2/3'
'-x+y+1/3, -x+2/3, z+2/3'
'-x, -y, -z'
'y, -x+y, -z'
'x-y, x, -z'
'-x+2/3, -y+1/3, -z+1/3'
'y+2/3, -x+y+1/3, -z+1/3'
'x-y+2/3, x+1/3, -z+1/3'
'-x+1/3, -y+2/3, -z+2/3'
'y+1/3, -x+y+2/3, -z+2/3'
'x-y+1/3, x+2/3, -z+2/3'

loop_
_atom_site_label
_atom_site_type_symbol
_atom_site_fract_x
_atom_site_fract_y
_atom_site_fract_z
_atom_site_U_iso_or_equiv
_atom_site_adp_type
_atom_site_occupancy
_atom_site_symmetry_multiplicity
_atom_site_calc_flag
_atom_site_refinement_flags
_atom_site_disorder_assembly
_atom_site_disorder_group
Re1 Re 0.42373(3) 0.93895(2) 0.101510(19) 0.0924(3) Uani 1 1 d . . .
Br1 Br 0.36765(6) 0.89144(6) 0.05212(5) 0.1002(5) Uani 1 1 d . . .
O1 O 0.4776(3) 1.2162(3) -0.0020(2) 0.067(2) Uani 1 1 d . . .
N1 N 0.4667(5) 1.0060(4) 0.0700(3) 0.077(3) Uani 1 1 d . . .
C1 C 0.6580(5) 1.2683(6) -0.0766(3) 0.083(4) Uani 1 1 d . . .
H1A H 0.6524 1.2338 -0.0842 0.100 Uiso 1 1 calc R . .
H1B H 0.6604 1.2898 -0.0952 0.100 Uiso 1 1 calc R . .
Re2 Re 0.20060(3) 1.01933(4) 0.13039(2) 0.1158(4) Uani 1 1 d . . .
Br2 Br 0.24163(7) 1.02618(7) 0.18528(5) 0.1037(5) Uani 1 1 d . . .
O2 O 0.5249(3) 1.1613(3) 0.0026(2) 0.072(2) Uani 1 1 d . . .
N2 N 0.4857(5) 0.9280(5) 0.0787(3) 0.081(3) Uani 1 1 d . . .
C2 C 0.6116(5) 1.2595(5) -0.0568(3) 0.078(4) Uani 1 1 d . . .
O3 O 0.3695(7) 0.8350(5) 0.1390(4) 0.154(6) Uani 1 1 d . . .
N3 N 0.2808(5) 1.0777(5) 0.1169(4) 0.099(4) Uani 1 1 d . . .
C3 C 0.5875(5) 1.2917(5) -0.0588(3) 0.074(3) Uani 1 1 d . . .
O4 O 0.3389(5) 0.9649(5) 0.1238(3) 0.116(4) Uiso 1 1 d D . .
N4 N 0.2080(5) 1.0972(6) 0.1415(4) 0.101(4) Uani 1 1 d . . .
C4 C 0.5441(6) 1.2759(5) -0.0413(3) 0.076(4) Uani 1 1 d . . .
H4 H 0.5267 1.2960 -0.0435 0.091 Uiso 1 1 calc R . .
O5 O 0.4890(6) 0.9970(5) 0.1575(4) 0.121(4) Uani 1 1 d . . .
N5 N 0.3069(9) 0.9629(9) 0.0256(5) 0.150(6) Uiso 1 1 d . . .
C5 C 0.5211(5) 1.2338(5) -0.0203(3) 0.074(4) Uani 1 1 d . . .
O6 O 0.5401(3) 1.1447(3) 0.1085(2) 0.068(2) Uani 1 1 d . . .
C6 C 0.5474(5) 1.2039(5) -0.0183(3) 0.076(4) Uani 1 1 d . . .
O7 O 0.4759(3) 1.1813(3) 0.0996(2) 0.082(3) Uani 1 1 d . . .
C7 C 0.5905(5) 1.2156(5) -0.0369(3) 0.068(3) Uani 1 1 d . . .
H7 H 0.6060 1.1936 -0.0362 0.081 Uiso 1 1 calc R . .
O8 O 0.0893(10) 0.9494(10) 0.1545(5) 0.195(8) Uiso 1 1 d . . .
C8 C 0.4497(6) 1.2450(6) -0.0051(4) 0.088(4) Uani 1 1 d . . .
H8A H 0.4190 1.2297 0.0090 0.132 Uiso 1 1 calc R . .
H8B H 0.4377 1.2427 -0.0268 0.132 Uiso 1 1 calc R . .
H8C H 0.4734 1.2822 0.0004 0.132 Uiso 1 1 calc R . .
O9 O 0.2071(8) 0.9227(8) 0.1160(5) 0.172(6) Uiso 1 1 d . . .
C9 C 0.5494(5) 1.1310(5) 0.0057(3) 0.074(3) Uani 1 1 d . . .
H9A H 0.5859 1.1535 0.0138 0.089 Uiso 1 1 calc R . .
H9B H 0.5519 1.1173 -0.0152 0.089 Uiso 1 1 calc R . .
O10 O 0.1595(10) 1.0085(9) 0.0671(6) 0.199(8) Uiso 1 1 d . . .
C10 C 0.4535(6) 1.0439(6) 0.0658(4) 0.088(4) Uani 1 1 d . . .
H10 H 0.4250 1.0423 0.0775 0.106 Uiso 1 1 calc R . .
O11 O 0.3357(7) 1.0054(7) 0.0434(4) 0.155(5) Uiso 1 1 d . . .
C11 C 0.4800(5) 1.0840(5) 0.0452(3) 0.075(3) Uani 1 1 d . . .
H11 H 0.4711 1.1111 0.0432 0.091 Uiso 1 1 calc R . .
O12 O 0.3256(10) 0.9578(10) 0.0026(6) 0.216(9) Uiso 1 1 d . . .
C12 C 0.5190(5) 1.0855(4) 0.0276(3) 0.067(3) Uani 1 1 d . . .
C13 C 0.5308(5) 1.0470(5) 0.0308(3) 0.068(3) Uani 1 1 d . . .
H13 H 0.5568 1.0464 0.0176 0.082 Uiso 1 1 calc R . .
C14 C 0.5054(5) 1.0083(5) 0.0531(4) 0.080(4) Uani 1 1 d . . .
C15 C 0.5161(5) 0.9629(5) 0.0571(4) 0.079(4) Uani 1 1 d . . .
C16 C 0.5556(5) 0.9591(5) 0.0409(4) 0.083(4) Uani 1 1 d . . .
H16 H 0.5773 0.9856 0.0261 0.099 Uiso 1 1 calc R . .
C17 C 0.5633(6) 0.9152(6) 0.0467(5) 0.093(5) Uani 1 1 d . . .
C18 C 0.5318(7) 0.8819(7) 0.0692(5) 0.100(5) Uani 1 1 d . . .
H18 H 0.5371 0.8533 0.0748 0.121 Uiso 1 1 calc R . .
C19 C 0.4926(7) 0.8858(6) 0.0848(4) 0.091(4) Uani 1 1 d . . .
H19 H 0.4707 0.8596 0.0996 0.110 Uiso 1 1 calc R . .
C20 C 0.6039(7) 0.9106(6) 0.0295(5) 0.102(5) Uani 1 1 d . . .
H20A H 0.6221 0.9406 0.0151 0.153 Uiso 1 1 calc R . .
H20B H 0.5875 0.8774 0.0175 0.153 Uiso 1 1 calc R . .
H20C H 0.6296 0.9106 0.0444 0.153 Uiso 1 1 calc R . .
C21 C 0.3901(7) 0.8756(7) 0.1238(5) 0.112(5) Uani 1 1 d . . .
C22 C 0.3716(7) 0.9537(6) 0.1149(4) 0.094(4) Uiso 1 1 d D . .
C23 C 0.4709(9) 0.9781(6) 0.1391(4) 0.095(5) Uani 1 1 d . . .
C24 C 0.6715(4) 1.2758(4) 0.0340(3) 0.056(2) Uani 1 1 d . . .
H24A H 0.6691 1.2960 0.0160 0.067 Uiso 1 1 calc R . .
H24B H 0.6738 1.2454 0.0255 0.067 Uiso 1 1 calc R . .
C25 C 0.6216(4) 1.2552(4) 0.0539(3) 0.053(2) Uani 1 1 d . . .
C26 C 0.5897(4) 1.2783(4) 0.0527(3) 0.057(3) Uani 1 1 d . . .
C27 C 0.5419(4) 1.2545(4) 0.0683(3) 0.064(3) Uani 1 1 d . . .
H27 H 0.5199 1.2699 0.0668 0.076 Uiso 1 1 calc R . .
C28 C 0.5251(4) 1.2094(4) 0.0858(3) 0.061(3) Uani 1 1 d . . .
C29 C 0.5577(5) 1.1882(5) 0.0889(3) 0.070(3) Uani 1 1 d . . .
C30 C 0.6056(4) 1.2108(4) 0.0721(3) 0.058(3) Uani 1 1 d . . .
H30 H 0.6273 1.1951 0.0733 0.069 Uiso 1 1 calc R . .
C31 C 0.5737(6) 1.1233(5) 0.1116(4) 0.086(4) Uani 1 1 d . . .
H31A H 0.5575 1.0928 0.1259 0.129 Uiso 1 1 calc R . .
H31B H 0.6079 1.1503 0.1202 0.129 Uiso 1 1 calc R . .
H31C H 0.5792 1.1119 0.0910 0.129 Uiso 1 1 calc R . .
C32 C 0.4368(6) 1.1996(6) 0.0937(4) 0.092(4) Uani 1 1 d . . .
H32A H 0.4468 1.2322 0.1059 0.111 Uiso 1 1 calc R . .
H32B H 0.4368 1.2078 0.0711 0.111 Uiso 1 1 calc R . .
C33 C 0.3155(7) 1.0690(8) 0.1033(6) 0.126(7) Uani 1 1 d . . .
H33 H 0.3043 1.0335 0.0973 0.151 Uiso 1 1 calc R . .
C34 C 0.3652(7) 1.1053(6) 0.0969(5) 0.108(6) Uani 1 1 d . . .
H34 H 0.3882 1.0946 0.0877 0.130 Uiso 1 1 calc R . .
C35 C 0.3842(5) 1.1578(5) 0.1031(4) 0.081(4) Uani 1 1 d . . .
C36 C 0.3480(5) 1.1701(6) 0.1172(3) 0.083(4) Uani 1 1 d . . .
H36 H 0.3586 1.2058 0.1223 0.099 Uiso 1 1 calc R . .
C37 C 0.2967(5) 1.1298(5) 0.1236(4) 0.085(4) Uani 1 1 d . . .
C38 C 0.2561(6) 1.1408(7) 0.1391(4) 0.092(4) Uani 1 1 d . . .
C39 C 0.2651(7) 1.1871(7) 0.1472(3) 0.089(4) Uani 1 1 d . . .
H39 H 0.2993 1.2170 0.1441 0.107 Uiso 1 1 calc R . .
C40 C 0.2252(7) 1.1940(8) 0.1606(4) 0.106(5) Uani 1 1 d . . .
C41 C 0.1747(7) 1.1480(9) 0.1629(5) 0.116(6) Uani 1 1 d . . .
H41 H 0.1450 1.1502 0.1700 0.140 Uiso 1 1 calc R . .
C42 C 0.1697(7) 1.1026(8) 0.1553(5) 0.111(6) Uani 1 1 d . . .
H42 H 0.1371 1.0715 0.1597 0.134 Uiso 1 1 calc R . .
C43 C 0.2346(9) 1.2491(10) 0.1709(6) 0.146(8) Uani 1 1 d . . .
H43A H 0.2721 1.2756 0.1682 0.219 Uiso 1 1 calc R . .
H43B H 0.2246 1.2477 0.1930 0.219 Uiso 1 1 calc R . .
H43C H 0.2129 1.2588 0.1579 0.219 Uiso 1 1 calc R . .
C44 C 0.1315(13) 0.9713(12) 0.1432(7) 0.167(10) Uiso 1 1 d . . .
C45 C 0.1981(12) 0.9594(12) 0.1229(7) 0.163(9) Uiso 1 1 d . . .
C46 C 0.1775(10) 1.0217(10) 0.0891(6) 0.138(7) Uiso 1 1 d . . .
C47 C 0.2604(11) 0.9222(11) 0.0403(7) 0.165(9) Uiso 1 1 d . . .
H47A H 0.2547 0.9352 0.0603 0.248 Uiso 1 1 calc R . .
H47B H 0.2647 0.8914 0.0441 0.248 Uiso 1 1 calc R . .
H47C H 0.2299 0.9119 0.0265 0.248 Uiso 1 1 calc R . .

loop_
_atom_site_aniso_label
_atom_site_aniso_U_11
_atom_site_aniso_U_22
_atom_site_aniso_U_33
_atom_site_aniso_U_23
_atom_site_aniso_U_13
_atom_site_aniso_U_12
Re1 0.0977(5) 0.0614(4) 0.1089(5) -0.0076(3) -0.0003(4) 0.0328(3)
Br1 0.0837(10) 0.0740(9) 0.1456(15) -0.0322(9) -0.0148(10) 0.0416(8)
O1 0.054(4) 0.059(4) 0.090(5) -0.015(4) -0.008(4) 0.030(4)
N1 0.079(7) 0.053(6) 0.097(8) -0.007(5) -0.003(6) 0.031(5)
C1 0.078(8) 0.085(9) 0.087(9) -0.019(7) -0.008(7) 0.041(7)
Re2 0.0837(5) 0.1034(6) 0.1286(7) 0.0045(5) 0.0012(4) 0.0230(4)
Br2 0.0997(11) 0.0863(10) 0.1107(12) 0.0038(9) -0.0013(10) 0.0358(9)
O2 0.061(4) 0.057(4) 0.095(6) -0.002(4) -0.002(4) 0.027(4)
N2 0.075(7) 0.069(7) 0.106(8) -0.034(7) -0.023(7) 0.042(6)
C2 0.070(8) 0.076(8) 0.077(8) -0.025(7) -0.015(7) 0.028(7)
O3 0.178(14) 0.082(8) 0.168(13) 0.025(9) 0.024(11) 0.038(9)
N3 0.068(7) 0.083(8) 0.132(11) -0.014(7) -0.006(7) 0.028(6)
C3 0.067(8) 0.081(9) 0.071(7) -0.024(7) -0.010(7) 0.034(7)
N4 0.057(7) 0.106(9) 0.130(10) -0.005(8) 0.010(7) 0.032(7)
C4 0.092(10) 0.071(8) 0.079(8) -0.025(7) -0.034(8) 0.052(7)
O5 0.147(11) 0.085(8) 0.123(10) -0.007(8) -0.016(9) 0.051(8)
C5 0.072(8) 0.057(7) 0.104(10) -0.032(7) -0.042(8) 0.040(6)
O6 0.058(4) 0.048(4) 0.092(6) 0.008(4) 0.012(4) 0.022(4)
C6 0.080(8) 0.054(7) 0.076(8) -0.021(6) -0.023(7) 0.019(6)
O7 0.069(5) 0.053(4) 0.125(7) 0.014(5) 0.028(5) 0.032(4)
C7 0.064(7) 0.067(7) 0.078(8) -0.013(6) 0.008(6) 0.037(6)
C8 0.080(9) 0.094(10) 0.102(10) -0.003(8) 0.001(8) 0.052(8)
C9 0.075(8) 0.060(7) 0.095(9) -0.015(7) 0.002(7) 0.039(6)
C10 0.083(9) 0.080(9) 0.114(11) -0.030(9) 0.001(8) 0.050(8)
C11 0.074(8) 0.048(6) 0.101(9) 0.000(7) -0.003(8) 0.029(6)
C12 0.056(6) 0.056(7) 0.093(8) -0.021(6) -0.017(6) 0.031(5)
C13 0.062(7) 0.052(6) 0.091(8) -0.015(6) -0.013(6) 0.029(6)
C14 0.062(7) 0.062(8) 0.105(10) -0.022(8) -0.022(8) 0.024(6)
C15 0.069(8) 0.050(7) 0.109(10) -0.009(7) -0.020(8) 0.023(6)
C16 0.071(8) 0.062(7) 0.114(10) -0.027(7) -0.025(8) 0.032(6)
C17 0.076(9) 0.064(8) 0.143(14) -0.034(10) -0.038(10) 0.039(7)
C18 0.096(12) 0.081(10) 0.126(13) -0.025(10) -0.056(11) 0.046(10)
C19 0.089(10) 0.065(8) 0.110(11) -0.003(8) -0.026(9) 0.031(8)
C20 0.098(10) 0.074(9) 0.151(14) -0.023(9) -0.032(10) 0.056(8)
C21 0.103(12) 0.078(11) 0.130(14) -0.012(10) -0.008(11) 0.026(9)
C23 0.149(16) 0.051(8) 0.081(10) -0.014(7) 0.003(10) 0.046(9)
C24 0.050(6) 0.051(6) 0.070(6) 0.002(5) 0.004(5) 0.028(5)
C25 0.043(5) 0.041(5) 0.068(6) -0.016(5) -0.011(5) 0.016(4)
C26 0.052(6) 0.054(6) 0.066(6) -0.018(5) -0.008(5) 0.026(5)
C27 0.046(6) 0.048(6) 0.102(9) -0.017(6) 0.005(6) 0.027(5)
C28 0.051(6) 0.047(6) 0.083(8) -0.005(6) 0.014(6) 0.023(5)
C29 0.059(7) 0.054(7) 0.085(8) -0.016(6) -0.004(6) 0.020(6)
C30 0.045(6) 0.051(6) 0.074(7) -0.010(5) 0.004(5) 0.022(5)
C31 0.078(8) 0.057(7) 0.099(10) 0.004(7) -0.009(8) 0.016(6)
C32 0.075(9) 0.078(9) 0.127(12) 0.011(9) 0.022(8) 0.041(7)
C33 0.088(12) 0.093(12) 0.19(2) -0.018(13) 0.022(13) 0.045(10)
C34 0.098(12) 0.073(9) 0.143(14) 0.014(9) 0.051(11) 0.035(9)
C35 0.061(7) 0.069(8) 0.106(10) 0.002(7) 0.015(7) 0.028(6)
C36 0.075(8) 0.071(8) 0.093(9) -0.001(7) -0.002(7) 0.030(7)
C37 0.066(8) 0.069(8) 0.113(10) 0.017(8) 0.010(8) 0.028(7)
C38 0.067(9) 0.106(12) 0.098(10) 0.014(9) 0.005(7) 0.040(8)
C39 0.107(11) 0.097(11) 0.086(9) -0.008(8) -0.014(8) 0.067(9)
C40 0.092(11) 0.142(15) 0.119(13) 0.008(11) 0.015(9) 0.086(12)
C41 0.071(10) 0.161(19) 0.130(14) 0.012(13) 0.013(9) 0.068(12)
C42 0.072(10) 0.102(12) 0.159(17) -0.022(12) -0.003(10) 0.042(9)
C43 0.136(17) 0.18(2) 0.161(19) 0.007(17) 0.047(15) 0.113(18)

loop_
_atom_type_symbol
_atom_type_description
_atom_type_scat_dispersion_real
_atom_type_scat_dispersion_imag
_atom_type_scat_source
C C 0.0181 0.0091 'International Tables Vol C Tables 4.2.6.8 and 6.1.1.4'
H H 0.0000 0.0000 'International Tables Vol C Tables 4.2.6.8 and 6.1.1.4'
N N 0.0311 0.0180 'International Tables Vol C Tables 4.2.6.8 and 6.1.1.4'
O O 0.0492 0.0322 'International Tables Vol C Tables 4.2.6.8 and 6.1.1.4'
Br Br -0.6763 1.2805 'International Tables Vol C Tables 4.2.6.8 and 6.1.1.4'
Re Re -5.2083 5.8923 'International Tables Vol C Tables 4.2.6.8 and 6.1.1.4'

loop_
_geom_angle_atom_site_label_1
_geom_angle_atom_site_label_2
_geom_angle_atom_site_label_3
_geom_angle
_geom_angle_site_symmetry_1
_geom_angle_site_symmetry_3
C21 Re1 C22 89.3(8) . .
C21 Re1 C23 91.6(7) . .
C22 Re1 C23 91.7(7) . .
C21 Re1 N1 170.6(7) . .
C22 Re1 N1 98.7(6) . .
C23 Re1 N1 93.2(5) . .
C21 Re1 N2 98.3(7) . .
C22 Re1 N2 170.9(6) . .
C23 Re1 N2 93.1(6) . .
N1 Re1 N2 73.4(5) . .
C21 Re1 Br1 90.3(6) . .
C22 Re1 Br1 90.1(5) . .
C23 Re1 Br1 177.4(5) . .
N1 Re1 Br1 84.6(3) . .
N2 Re1 Br1 84.8(3) . .
C5 O1 C8 114.9(10) . .
C14 N1 C10 118.3(13) . .
C14 N1 Re1 118.5(9) . .
C10 N1 Re1 123.1(10) . .
C3 C1 C2 111.5(11) 2_775 .
C45 Re2 C44 79.3(14) . .
C45 Re2 C46 91.7(12) . .
C44 Re2 C46 91.6(12) . .
C45 Re2 N3 103.1(11) . .
C44 Re2 N3 177.4(10) . .
C46 Re2 N3 89.4(9) . .
C45 Re2 N4 176.8(11) . .
C44 Re2 N4 102.7(10) . .
C46 Re2 N4 90.8(9) . .
N3 Re2 N4 74.9(5) . .
C45 Re2 Br2 91.7(10) . .
C44 Re2 Br2 94.5(9) . .
C46 Re2 Br2 173.5(8) . .
N3 Re2 Br2 84.4(4) . .
N4 Re2 Br2 85.7(4) . .
C9 O2 C6 117.6(10) . .
C15 N2 C19 118.6(13) . .
C15 N2 Re1 118.3(9) . .
C19 N2 Re1 123.0(12) . .
C7 C2 C3 120.2(12) . .
C7 C2 C1 116.5(13) . .
C3 C2 C1 123.2(14) . .
C33 N3 C37 116.3(13) . .
C33 N3 Re2 127.2(12) . .
C37 N3 Re2 116.6(10) . .
C4 C3 C2 115.7(13) . .
C4 C3 C1 120.3(13) . 3_575
C2 C3 C1 123.8(13) . 3_575
C42 N4 C38 117.2(15) . .
C42 N4 Re2 123.7(11) . .
C38 N4 Re2 118.2(11) . .
C3 C4 C5 128.1(13) . .
O12 N5 O11 119(3) . .
O12 N5 C47 125(3) . .
O11 N5 C47 115(2) . .
O1 C5 C4 130.8(11) . .
O1 C5 C6 115.1(12) . .
C4 C5 C6 114.1(13) . .
C29 O6 C31 116.3(9) . .
C7 C6 O2 123.4(12) . .
C7 C6 C5 121.3(13) . .
O2 C6 C5 115.2(13) . .
C28 O7 C32 117.7(10) . .
C6 C7 C2 120.4(12) . .
O2 C9 C12 110.9(10) . .
C11 C10 N1 121.5(13) . .
C12 C11 C10 119.8(12) . .
C13 C12 C11 119.1(13) . .
C13 C12 C9 121.3(12) . .
C11 C12 C9 119.6(11) . .
C12 C13 C14 120.1(13) . .
N1 C14 C13 121.1(13) . .
N1 C14 C15 116.3(13) . .
C13 C14 C15 122.3(14) . .
N2 C15 C16 123.0(12) . .
N2 C15 C14 113.3(13) . .
C16 C15 C14 123.6(14) . .
C15 C16 C17 119.4(16) . .
C18 C17 C16 114.6(16) . .
C18 C17 C20 125.7(15) . .
C16 C17 C20 119.7(17) . .
C17 C18 C19 125.4(15) . .
N2 C19 C18 119.0(16) . .
O3 C21 Re1 178.0(19) . .
O4 C22 Re1 177.9(15) . .
O5 C23 Re1 172(2) . .
C25 C24 C26 112.2(9) . 2_775
C30 C25 C26 118.7(10) . .
C30 C25 C24 119.6(9) . .
C26 C25 C24 121.6(10) . .
C27 C26 C25 119.4(11) . .
C27 C26 C24 117.4(10) . 3_575
C25 C26 C24 123.2(10) . 3_575
C28 C27 C26 122.1(10) . .
C27 C28 C29 119.2(10) . .
C27 C28 O7 124.7(10) . .
C29 C28 O7 116.0(10) . .
C28 C29 O6 116.6(10) . .
C28 C29 C30 119.2(12) . .
O6 C29 C30 124.1(11) . .
C25 C30 C29 121.2(10) . .
C35 C32 O7 108.9(11) . .
N3 C33 C34 125.7(17) . .
C33 C34 C35 121.4(16) . .
C34 C35 C36 115.7(13) . .
C34 C35 C32 123.3(13) . .
C36 C35 C32 120.8(12) . .
C37 C36 C35 119.6(13) . .
N3 C37 C36 121.2(14) . .
N3 C37 C38 116.9(12) . .
C36 C37 C38 121.9(13) . .
C39 C38 N4 122.7(15) . .
C39 C38 C37 124.4(14) . .
N4 C38 C37 112.8(15) . .
C38 C39 C40 120.8(17) . .
C39 C40 C41 116.0(17) . .
C39 C40 C43 122.4(17) . .
C41 C40 C43 121.6(15) . .
C42 C41 C40 118.8(15) . .
C41 C42 N4 123.8(17) . .
O8 C44 Re2 167(3) . .
O9 C45 Re2 167(3) . .
O10 C46 Re2 159(3) . .

loop_
_geom_bond_atom_site_label_1
_geom_bond_atom_site_label_2
_geom_bond_distance
_geom_bond_site_symmetry_2
Re1 C21 1.86(2) .
Re1 C22 1.862(16) .
Re1 C23 2.04(2) .
Re1 N1 2.176(11) .
Re1 N2 2.209(11) .
Re1 Br1 2.5974(19) .
O1 C5 1.351(17) .
O1 C8 1.438(16) .
N1 C14 1.313(18) .
N1 C10 1.351(18) .
C1 C3 1.48(2) 2_775
C1 C2 1.50(2) .
Re2 C45 1.74(3) .
Re2 C44 1.87(3) .
Re2 C46 1.90(3) .
Re2 N3 2.170(13) .
Re2 N4 2.221(14) .
Re2 Br2 2.587(2) .
O2 C9 1.392(15) .
O2 C6 1.396(16) .
N2 C15 1.330(19) .
N2 C19 1.368(19) .
C2 C7 1.392(19) .
C2 C3 1.43(2) .
O3 C21 1.21(2) .
N3 C33 1.30(2) .
N3 C37 1.378(19) .
C3 C4 1.336(19) .
C3 C1 1.48(2) 3_575
O4 C22 1.214(18) .
N4 C42 1.34(2) .
N4 C38 1.35(2) .
C4 C5 1.39(2) .
O5 C23 0.954(17) .
N5 O12 1.17(3) .
N5 O11 1.33(2) .
N5 C47 1.42(3) .
C5 C6 1.422(18) .
O6 C29 1.387(15) .
O6 C31 1.405(17) .
C6 C7 1.376(18) .
O7 C28 1.378(14) .
O7 C32 1.502(17) .
O8 C44 1.17(3) .
O9 C45 1.26(3) .
C9 C12 1.499(19) .
O10 C46 1.04(3) .
C10 C11 1.35(2) .
C11 C12 1.344(18) .
C12 C13 1.333(17) .
C13 C14 1.37(2) .
C14 C15 1.512(19) .
C15 C16 1.39(2) .
C16 C17 1.43(2) .
C17 C18 1.35(2) .
C17 C20 1.46(2) .
C18 C19 1.37(2) .
C24 C25 1.523(15) .
C24 C26 1.529(16) 2_775
C25 C30 1.372(16) .
C25 C26 1.396(15) .
C26 C27 1.375(16) .
C26 C24 1.529(16) 3_575
C27 C28 1.371(17) .
C28 C29 1.375(17) .
C29 C30 1.406(17) .
C32 C35 1.460(19) .
C33 C34 1.33(2) .
C34 C35 1.37(2) .
C35 C36 1.41(2) .
C36 C37 1.39(2) .
C37 C38 1.52(2) .
C38 C39 1.29(2) .
C39 C40 1.40(2) .
C40 C41 1.41(3) .
C40 C43 1.55(3) .
C41 C42 1.30(3) .

loop_
_platon_squeeze_void_nr
_platon_squeeze_void_average_x
_platon_squeeze_void_average_y
_platon_squeeze_void_average_z
_platon_squeeze_void_volume
_platon_squeeze_void_count_electrons
_platon_squeeze_void_content
1 -0.010 -0.023 -0.001 12296 4138 ' '
